data_2006694
loop_
_publ_author_name
'Meehan, Paul R.'
'Gregson, Richard M.'
'Glidewell, Christopher'
'Ferguson, George'

_publ_section_title
;Steric Inhibition of Molecular Weaving: Non-Woven Nets of <i>R</i>^6^~6~(40)
 and <i>R</i>^6^~6~(60) Rings in
 1,1,3-Tris(2-methyl-4-hydroxy-5-<i>tert</i>-butylphenyl)butane--Hexamethylenetetramine
 (1/1)
;
_journal_issue 11
_journal_name_full 'Acta Crystallographica Section C'
_journal_page_first 1637
_journal_page_last 1640
_journal_paper_doi 10.1107/S0108270197009293
_journal_volume 53
_journal_year 1997
_chemical_formula_moiety 'C6 H12 N4,C37 H52 O3'
_chemical_formula_sum 'C43 H64 N4 O3'
_chemical_formula_weight 684.98
_chemical_name_systematic
;
1,1,3-Tris(2-methyl-4-hydroxy-5-tert-butylphenyl)butane--
hexamethylenetetramine (1/1).
;
_space_group_IT_number 14
_symmetry_cell_setting monoclinic
_symmetry_space_group_name_Hall '-P 2yn'
_symmetry_space_group_name_H-M 'P 1 21/n 1'
_cell_angle_alpha 90.00
_cell_angle_beta 98.919(9)
_cell_angle_gamma 90.00
_cell_formula_units_Z 4
_cell_length_a 10.1144(9)
_cell_length_b 13.4212(11)
_cell_length_c 30.576(3)
_cell_measurement_reflns_used 25
_cell_measurement_temperature 294.0(10)
_cell_measurement_theta_max 12.93
_cell_measurement_theta_min 8.64
_cell_volume 4100.4(6)
_computing_cell_refinement 'SET4 and CELDIM CAD4-PC Software'
_computing_data_collection 'CAD4-PC Software (Enraf-Nonius, 1992)'
_computing_data_reduction 'DATRD2 in NRCVAX96 (Gabe, Le Page, Charland, Lee & White, 1989)'
_computing_molecular_graphics 'NRCVAX96, ORTEP (Johnson, 1976), PLATON (Spek, 1996a), PLUTON (Spek 1996b)'
_computing_publication_material 'NRCVAX96, SHELXL93  and WordPerfect macro PRPCIF97 (Ferguson, 1997)'
_computing_structure_refinement 'NRCVAX96 and SHELXL93 (Sheldrick, 1993)'
_computing_structure_solution 'SOLVER in NRCVAX96'
_diffrn_ambient_temperature 294.0(10)
_diffrn_measurement_device 'Enraf-Nonius CAD-4'
_diffrn_measurement_method \q/2\q
_diffrn_radiation_monochromator graphite
_diffrn_radiation_source 'X-ray tube'
_diffrn_radiation_type 'Molybdenum K\a'
_diffrn_radiation_wavelength 0.7107
_diffrn_reflns_av_R_equivalents 0.013
_diffrn_reflns_av_sigmaI/netI 0.2688
_diffrn_reflns_limit_h_max 11
_diffrn_reflns_limit_h_min -12
_diffrn_reflns_limit_k_max 15
_diffrn_reflns_limit_k_min 0
_diffrn_reflns_limit_l_max 36
_diffrn_reflns_limit_l_min 0
_diffrn_reflns_number 7912
_diffrn_reflns_theta_full 25.00
_diffrn_reflns_theta_max 25.00
_diffrn_reflns_theta_min 2.03
_diffrn_standards_decay_% 'no decay, variation 2.0'
_diffrn_standards_interval_time 120
_diffrn_standards_number 3
_exptl_absorpt_coefficient_mu 0.069
_exptl_absorpt_correction_T_max 1.0000
_exptl_absorpt_correction_T_min 1.0000
_exptl_absorpt_correction_type none
_exptl_absorpt_process_details '(North, Philips & Mathews, 1968)'
_exptl_crystal_colour colourless
_exptl_crystal_density_diffrn 1.110
_exptl_crystal_density_meas ?
_exptl_crystal_description block
_exptl_crystal_F_000 1496
_exptl_crystal_size_max 0.42
_exptl_crystal_size_mid 0.26
_exptl_crystal_size_min 0.08
_refine_diff_density_max 0.172
_refine_diff_density_min -0.201
_refine_ls_extinction_method none
_refine_ls_goodness_of_fit_all 0.815
_refine_ls_goodness_of_fit_ref 1.229
_refine_ls_hydrogen_treatment constr
_refine_ls_matrix_type full
_refine_ls_number_parameters 457
_refine_ls_number_reflns 7150
_refine_ls_number_restraints 0
_refine_ls_restrained_S_all 0.815
_refine_ls_restrained_S_obs 1.229
_refine_ls_R_factor_all 0.2502
_refine_ls_R_factor_gt 0.0622
_refine_ls_shift/su_max <0.001
_refine_ls_shift/su_mean 0.000
_refine_ls_structure_factor_coef Fsqd
_refine_ls_weighting_details 'w = 1/[\s^2^(Fo^2^)+(0.0503P)^2^] where P=(Fo^2^+2Fc^2^)/3'
_refine_ls_weighting_scheme calc
_refine_ls_wR_factor_all 0.1374
_refine_ls_wR_factor_ref 0.1060
_reflns_number_gt 2188
_reflns_number_total 7150
_reflns_threshold_expression I>2\s(I)
_cod_data_source_file jz1228.cif
_cod_data_source_block I
_cod_depositor_comments
;
The following automatic conversions were performed:

'_exptl_crystal_density_meas' value 'not measured' was changed to '?'
- the value is perceived as not measured.

Automatic conversion script
Id: cif_fix_values 3008 2015-01-20 13:52:24Z robertas 

The following automatic conversions were performed:

'_refine_ls_weighting_scheme' value 'calc w =
1/[\s^2^(Fo^2^)+(0.0503P)^2^] where P=(Fo^2^+2Fc^2^)/3' was changed
to 'calc'. New tag '_refine_ls_weighting_details' was created. The
value of the new tag was set to 'w = 1/[\s^2^(Fo^2^)+(0.0503P)^2^]
where P=(Fo^2^+2Fc^2^)/3'.

Automatic conversion script
Id: cif_fix_values 3143 2015-03-26 13:38:13Z robertas 
;
_cod_original_sg_symbol_H-M 'P 21/n'
_cod_database_code 2006694

loop_
_symmetry_equiv_pos_as_xyz
'x, y, z'
'-x+1/2, y+1/2, -z+1/2'
'-x, -y, -z'
'x-1/2, -y-1/2, z-1/2'

loop_
_atom_site_label
_atom_site_fract_x
_atom_site_fract_y
_atom_site_fract_z
_atom_site_U_iso_or_equiv
_atom_site_adp_type
_atom_site_calc_flag
_atom_site_refinement_flags
_atom_site_occupancy
_atom_site_disorder_group
_atom_site_type_symbol
N1 -.2468(3) .1025(3) .16236(10) .0550(9) Uani d . 1 . N
N2 -.3406(4) .0489(3) .08747(10) .0591(10) Uani d . 1 . N
N3 -.4832(3) .0547(3) .14498(12) .0705(11) Uani d . 1 . N
N4 -.3093(5) -.0710(3) .14802(13) .0746(11) Uani d . 1 . N
C41 -.2466(4) .1154(3) .11482(12) .0612(12) Uani d . 1 . C
C42 -.3847(5) .1206(3) .17036(13) .0696(13) Uani d . 1 . C
C45 -.3051(4) -.0541(3) .10132(15) .0743(14) Uani d . 1 . C
C43 -.2160(5) -.0017(3) .17356(13) .0758(14) Uani d . 1 . C
C44 -.4736(4) .0684(3) .09808(13) .0685(13) Uani d . 1 . C
C46 -.4443(6) -.0480(4) .1569(2) .092(2) Uani d . 1 . C
C1 .0137(3) .1185(3) .39090(10) .0426(10) Uani d . 1 . C
C2 .0965(3) .0252(3) .40702(11) .0464(11) Uani d . 1 . C
C3 .0608(3) -.0688(3) .37886(12) .0453(10) Uani d . 1 . C
C4 .1360(4) -.1596(3) .40097(13) .0705(13) Uani d . 1 . C
C11 .0069(4) .1380(3) .34144(11) .0390(10) Uani d . 1 . C
C12 .1187(4) .1271(3) .32057(11) .0436(10) Uani d . 1 . C
C13 .1207(4) .1404(3) .27552(11) .0408(10) Uani d . 1 . C
C14 -.0028(4) .1690(3) .25096(11) .0412(10) Uani d . 1 . C
C15 -.1149(4) .1793(3) .27110(12) .0449(10) Uani d . 1 . C
C16 -.1145(4) .1647(3) .31583(12) .0411(10) Uani d . 1 . C
O1 -.0119(2) .1833(2) .20591(7) .0571(8) Uani d . 1 . O
C17 -.2440(3) .1751(3) .33428(11) .0520(11) Uani d . 1 . C
C18 .2455(4) .1208(3) .25415(12) .0521(11) Uani d . 1 . C
C181 .2207(4) .0339(3) .22158(14) .094(2) Uani d . 1 . C
C182 .3666(4) .0932(4) .28866(13) .102(2) Uani d . 1 . C
C183 .2842(4) .2128(4) .22992(15) .097(2) Uani d . 1 . C
C21 .0640(4) .2083(3) .41997(11) .0401(10) Uani d . 1 . C
C22 .1769(4) .2597(3) .41182(11) .0484(11) Uani d . 1 . C
C23 .2373(4) .3380(3) .43767(12) .0506(11) Uani d . 1 . C
C24 .1763(4) .3641(3) .47400(12) .0533(12) Uani d . 1 . C
C25 .0621(4) .3155(3) .48224(11) .0537(11) Uani d . 1 . C
C26 .0043(4) .2377(3) .45584(12) .0451(10) Uani d . 1 . C
O2 .2289(3) .4399(2) .50150(8) .0738(9) Uani d . 1 . O
C27 -.1197(4) .1878(3) .46803(12) .0736(14) Uani d . 1 . C
C28 .3635(4) .3880(4) .42676(12) .0642(12) Uani d . 1 . C
C281 .4077(4) .3463(4) .38455(13) .096(2) Uani d . 1 . C
C282 .4800(4) .3709(3) .46501(12) .090(2) Uani d . 1 . C
C283 .3418(4) .5013(3) .41977(13) .087(2) Uani d . 1 . C
C31 -.0883(4) -.0888(3) .36825(11) .0397(10) Uani d . 1 . C
C32 -.1665(4) -.0879(3) .40185(11) .0443(10) Uani d . 1 . C
C33 -.3048(4) -.1034(3) .39571(11) .0416(10) Uani d . 1 . C
C34 -.3634(4) -.1225(3) .35183(13) .0479(11) Uani d . 1 . C
C35 -.2876(4) -.1225(3) .31850(11) .0474(11) Uani d . 1 . C
C36 -.1509(4) -.1071(3) .32517(11) .0404(10) Uani d . 1 . C
O3 -.4990(2) -.1388(2) .34295(9) .0689(9) Uani d . 1 . O
C37 -.0758(4) -.1100(3) .28597(10) .0572(11) Uani d . 1 . C
C38 -.3866(4) -.0989(3) .43393(12) .0517(11) Uani d . 1 . C
C381 -.4605(4) -.1974(3) .43822(13) .0804(14) Uani d . 1 . C
C382 -.2975(4) -.0802(3) .47881(11) .0777(15) Uani d . 1 . C
C383 -.4861(4) -.0118(3) .42478(13) .0800(15) Uani d . 1 . C
H41A -.1570 .1032 .10844 .073 Uiso calc R 1 . H
H41B -.2696 .1839 .10683 .073 Uiso calc R 1 . H
H42A -.3882 .1117 .20165 .083 Uiso calc R 1 . H
H42B -.4086 .1891 .16284 .083 Uiso calc R 1 . H
H45A -.3665 -.0996 .08392 .089 Uiso calc R 1 . H
H45B -.2157 -.0686 .09526 .089 Uiso calc R 1 . H
H43A -.2183 -.0117 .20485 .091 Uiso calc R 1 . H
H43B -.1259 -.0164 .16821 .091 Uiso calc R 1 . H
H44A -.5370 .0243 .08064 .082 Uiso calc R 1 . H
H44B -.4987 .1363 .08968 .082 Uiso calc R 1 . H
H46A -.5076 -.0933 .1401 .111 Uiso calc R 1 . H
H46B -.4478 -.0583 .1881 .111 Uiso calc R 1 . H
H1A -.0781 .1055 .39587 .051 Uiso calc R 1 . H
H2A .1905 .0401 .40733 .056 Uiso calc R 1 . H
H2B .0842 .0111 .43724 .056 Uiso calc R 1 . H
H3A .0931 -.0583 .35061 .054 Uiso calc R 1 . H
H4A .2299 -.1449 .40733 .106 Uiso calc R 1 . H
H4B .1219 -.2158 .38137 .106 Uiso calc R 1 . H
H4C .1030 -.1748 .42801 .106 Uiso calc R 1 . H
H12 .1987 .1095 .33813 .052 Uiso calc R 1 . H
H15 -.1951 .1971 .25364 .054 Uiso calc R 1 . H
H1 -.0860 .1656 .1936 .086 Uiso calc R 1 . H
H17A -.2322 .2220 .3583 .078 Uiso calc R 1 . H
H17B -.2691 .1115 .3448 .078 Uiso calc R 1 . H
H17C -.3131 .1983 .3114 .078 Uiso calc R 1 . H
H18A .1963 -.0243 .23678 .141 Uiso calc R 1 . H
H18B .3008 .0205 .20934 .141 Uiso calc R 1 . H
H18C .1496 .0507 .19818 .141 Uiso calc R 1 . H
H18D .3460 .0353 .30471 .152 Uiso calc R 1 . H
H18E .3877 .1478 .30885 .152 Uiso calc R 1 . H
H18F .4420 .0794 .27402 .152 Uiso calc R 1 . H
H18G .2998 .2675 .25030 .145 Uiso calc R 1 . H
H18H .2131 .2295 .20650 .145 Uiso calc R 1 . H
H18I .3643 .1993 .21769 .145 Uiso calc R 1 . H
H22 .2151 .2406 .38735 .058 Uiso calc R 1 . H
H25 .0225 .3355 .50630 .064 Uiso calc R 1 . H
H2 .1954 .4387 .5243 .111 Uiso calc R 1 . H
H27A -.0982 .1210 .4778 .110 Uiso calc R 1 . H
H27B -.1885 .1863 .4426 .110 Uiso calc R 1 . H
H27C -.1507 .2246 .4914 .110 Uiso calc R 1 . H
H28A .4873 .3801 .37916 .144 Uiso calc R 1 . H
H28B .3377 .3565 .35990 .144 Uiso calc R 1 . H
H28C .4256 .2763 .38819 .144 Uiso calc R 1 . H
H28D .5594 .4024 .45806 .135 Uiso calc R 1 . H
H28E .4956 .3007 .46899 .135 Uiso calc R 1 . H
H28F .4574 .3990 .49177 .135 Uiso calc R 1 . H
H28G .4224 .5312 .41296 .131 Uiso calc R 1 . H
H28H .3192 .5306 .44629 .131 Uiso calc R 1 . H
H28I .2702 .5124 .39573 .131 Uiso calc R 1 . H
H32 -.1235 -.0762 .43055 .053 Uiso calc R 1 . H
H35 -.3305 -.1335 .28973 .057 Uiso calc R 1 . H
H3 -.5146 -.1843 .3250 .103 Uiso calc R 1 . H
H37A .0011 -.1524 .2927 .086 Uiso calc R 1 . H
H37B -.0475 -.0439 .2798 .086 Uiso calc R 1 . H
H37C -.1335 -.1356 .2605 .086 Uiso calc R 1 . H
H38A -.5108 -.1928 .46230 .121 Uiso calc R 1 . H
H38B -.3966 -.2506 .44384 .121 Uiso calc R 1 . H
H38C -.5201 -.2105 .41123 .121 Uiso calc R 1 . H
H38D -.2493 -.0190 .47753 .117 Uiso calc R 1 . H
H38E -.2352 -.1342 .48519 .117 Uiso calc R 1 . H
H38F -.3525 -.0759 .50167 .117 Uiso calc R 1 . H
H38G -.4379 .0490 .42221 .120 Uiso calc R 1 . H
H38H -.5369 -.0062 .44873 .120 Uiso calc R 1 . H
H38I -.5458 -.0240 .39769 .120 Uiso calc R 1 . H

loop_
_atom_site_aniso_label
_atom_site_aniso_U_11
_atom_site_aniso_U_22
_atom_site_aniso_U_33
_atom_site_aniso_U_12
_atom_site_aniso_U_13
_atom_site_aniso_U_23
N1 .064(3) .053(2) .045(2) .002(2) .002(2) .001(2)
N2 .059(3) .061(3) .054(2) .004(2) -.001(2) -.005(2)
N3 .056(3) .083(3) .074(3) -.011(2) .016(2) -.018(3)
N4 .095(3) .042(2) .082(3) .003(3) .000(3) .005(2)
C41 .060(3) .059(3) .065(3) -.005(3) .011(2) .006(3)
C42 .076(4) .074(3) .058(3) .004(3) .009(3) -.017(3)
C45 .074(4) .062(3) .084(4) .017(3) .001(3) -.023(3)
C43 .078(4) .077(4) .066(3) .012(3) -.009(3) .012(3)
C44 .057(3) .076(3) .068(3) .008(3) -.004(3) -.020(3)
C46 .100(5) .089(5) .090(4) -.033(4) .022(4) .012(3)
C1 .032(2) .049(3) .047(2) -.001(2) .006(2) .004(2)
C2 .031(3) .060(3) .046(2) -.004(2) -.001(2) .005(2)
C3 .039(3) .046(3) .052(2) .005(2) .010(2) .004(2)
C4 .050(3) .059(3) .099(3) .008(3) .000(3) .005(3)
C11 .037(3) .038(2) .040(2) -.010(2) -.001(2) -.001(2)
C12 .034(3) .050(3) .043(2) -.005(2) -.005(2) -.003(2)
C13 .039(3) .042(3) .041(2) -.007(2) .003(2) -.002(2)
C14 .046(3) .038(3) .037(2) -.002(2) -.004(2) .005(2)
C15 .031(3) .050(3) .051(3) .003(2) -.004(2) -.004(2)
C16 .037(3) .045(3) .040(2) .000(2) .002(2) -.005(2)
O1 .049(2) .076(2) .043(2) -.005(2) -.0033(13) .010(2)
C17 .043(3) .063(3) .048(2) .005(2) .001(2) -.002(2)
C18 .043(3) .064(3) .051(2) -.001(3) .014(2) .008(2)
C181 .080(4) .102(4) .107(4) .003(3) .038(3) -.033(3)
C182 .044(3) .169(5) .094(4) .030(4) .020(3) .006(4)
C183 .067(4) .099(4) .133(4) -.004(3) .043(3) .033(4)
C21 .041(3) .037(3) .039(2) -.006(2) -.001(2) .007(2)
C22 .048(3) .059(3) .037(2) -.010(2) .004(2) -.002(2)
C23 .053(3) .061(3) .036(2) -.018(3) .002(2) -.004(2)
C24 .066(3) .048(3) .042(2) -.017(3) -.004(2) -.002(2)
C25 .063(3) .062(3) .035(2) -.006(3) .005(2) .000(2)
C26 .044(3) .054(3) .038(2) -.008(2) .005(2) .005(2)
O2 .088(2) .080(2) .054(2) -.036(2) .011(2) -.012(2)
C27 .078(3) .091(4) .056(3) -.022(3) .023(3) -.013(3)
C28 .064(3) .082(4) .045(2) -.029(3) .002(2) .001(3)
C281 .076(4) .138(5) .079(3) -.061(4) .030(3) -.021(3)
C282 .067(3) .121(4) .076(3) -.040(3) -.008(3) .005(3)
C283 .090(4) .089(4) .080(3) -.048(3) .005(3) .011(3)
C31 .036(3) .039(3) .042(2) .001(2) -.001(2) .003(2)
C32 .042(3) .052(3) .039(2) -.002(2) .003(2) -.004(2)
C33 .033(3) .045(3) .046(3) .008(2) .004(2) -.002(2)
C34 .032(3) .050(3) .059(3) .001(2) -.002(2) -.003(2)
C35 .058(3) .045(3) .038(2) .002(2) .002(2) -.002(2)
C36 .042(3) .037(2) .045(3) .006(2) .013(2) .004(2)
O3 .040(2) .086(2) .077(2) -.004(2) -.0010(15) -.023(2)
C37 .066(3) .059(3) .048(2) -.003(3) .013(2) .005(2)
C38 .042(3) .060(3) .054(3) .008(3) .009(2) -.008(2)
C381 .065(3) .087(4) .094(3) -.010(3) .028(3) .009(3)
C382 .066(3) .121(4) .048(3) -.012(3) .015(2) -.005(3)
C383 .069(3) .091(4) .084(3) .017(3) .025(3) -.021(3)

loop_
_atom_type_symbol
_atom_type_description
_atom_type_scat_dispersion_real
_atom_type_scat_dispersion_imag
_atom_type_scat_source
C C 0.0033 0.0016 'International Tables Vol C Tables 4.2.6.8 and 6.1.1.4'
H H 0.0000 0.0000 'International Tables Vol C Tables 4.2.6.8 and 6.1.1.4'
N N 0.0061 0.0033 'International Tables Vol C Tables 4.2.6.8 and 6.1.1.4'
O O 0.0106 0.0060 'International Tables Vol C Tables 4.2.6.8 and 6.1.1.4'

loop_
_geom_angle_atom_site_label_1
_geom_angle_atom_site_label_2
_geom_angle_atom_site_label_3
_geom_angle
_geom_angle_publ_flag
C41 N1 C42 107.0(3) no
C41 N1 C43 108.2(3) no
C41 N2 C44 107.6(3) no
C41 N2 C45 107.4(3) no
C42 N1 C43 106.9(3) no
C42 N3 C44 107.5(3) no
C42 N3 C46 107.6(4) no
C43 N4 C45 108.1(4) no
C43 N4 C46 108.0(4) no
C44 N2 C45 107.3(4) no
C44 N3 C46 107.8(4) no
C45 N4 C46 108.6(4) no
N1 C41 N2 113.1(3) no
N1 C42 N3 113.4(3) no
N1 C43 N4 112.8(3) no
N2 C44 N3 113.6(3) no
N2 C45 N4 112.7(3) no
N3 C46 N4 112.1(4) no
C1 C2 C3 114.7(3) y
C1 C11 C12 121.5(3) no
C1 C11 C16 120.0(3) no
C2 C1 C11 113.2(3) y
C2 C1 C21 109.7(3) y
C11 C1 C21 113.5(3) y
C2 C3 C4 110.3(3) y
C2 C3 C31 113.9(3) y
C4 C3 C31 111.2(3) y
C11 C12 C13 125.3(3) y
C11 C16 C15 117.3(3) y
C11 C16 C17 123.5(3) no
C12 C11 C16 118.5(3) y
C12 C13 C14 114.5(3) y
C12 C13 C18 122.6(3) no
C13 C14 C15 120.8(3) y
C14 C13 C18 122.8(3) no
C14 C15 C16 123.5(3) y
C15 C16 C17 119.1(3) no
O1 C14 C13 119.1(3) no
O1 C14 C15 120.0(3) no
C13 C18 C181 110.3(3) no
C13 C18 C182 111.8(3) no
C13 C18 C183 111.1(3) no
C181 C18 C182 107.3(4) no
C181 C18 C183 109.3(3) no
C182 C18 C183 107.0(4) no
C1 C21 C22 119.6(3) no
C1 C21 C26 122.4(3) no
C21 C22 C23 124.9(4) y
C21 C26 C25 118.5(4) y
C21 C26 C27 123.0(4) no
C22 C21 C26 118.0(4) y
C22 C23 C24 115.5(4) y
C22 C23 C28 121.0(4) no
C23 C24 C25 120.7(4) y
C24 C23 C28 123.5(4) no
C24 C25 C26 122.4(4) y
C25 C26 C27 118.5(4) no
O2 C24 C25 119.5(4) no
O2 C24 C23 119.8(4) no
C23 C28 C281 112.7(3) no
C23 C28 C282 109.6(3) no
C23 C28 C283 110.9(4) no
C281 C28 C282 107.2(4) no
C281 C28 C283 107.2(4) no
C282 C28 C283 109.0(3) no
C3 C31 C32 120.1(3) no
C3 C31 C36 121.7(3) no
C31 C32 C33 124.9(3) y
C32 C31 C36 118.3(3) y
C32 C33 C34 114.9(3) y
C32 C33 C38 122.6(3) no
C34 C33 C38 122.5(3) no
O3 C34 C35 120.7(3) no
O3 C34 C33 118.6(3) no
C31 C36 C35 117.6(3) y
C31 C36 C37 122.9(3) no
C33 C34 C35 120.7(3) y
C34 C35 C36 123.6(3) y
C35 C36 C37 119.5(3) no
C33 C38 C381 111.0(3) no
C33 C38 C382 112.0(3) no
C33 C38 C383 107.8(3) no
C381 C38 C382 106.8(3) no
C381 C38 C383 110.9(3) no
C382 C38 C383 108.3(3) no

loop_
_geom_bond_atom_site_label_1
_geom_bond_atom_site_label_2
_geom_bond_site_symmetry_2
_geom_bond_distance
_geom_bond_publ_flag
N1 C41 . 1.464(4) y
N1 C42 . 1.473(5) y
N1 C43 . 1.463(5) y
N2 C41 . 1.468(4) y
N2 C44 . 1.455(4) y
N2 C45 . 1.474(5) y
N3 C42 . 1.462(5) y
N3 C44 . 1.464(4) y
N3 C46 . 1.463(6) y
N4 C43 . 1.462(5) y
N4 C45 . 1.453(5) y
N4 C46 . 1.465(5) y
C1 C2 . 1.544(4) y
C2 C3 . 1.539(4) y
C3 C4 . 1.536(5) y
C1 C11 . 1.526(4) y
C1 C21 . 1.536(5) y
C3 C31 . 1.516(5) y
C11 C12 . 1.389(4) no
C11 C16 . 1.397(4) no
C12 C13 . 1.392(4) no
C13 C14 . 1.407(4) no
C13 C18 . 1.531(5) no
C14 C15 . 1.379(4) no
C14 O1 . 1.380(4) y
C15 C16 . 1.381(4) no
C16 C17 . 1.510(4) no
C18 C181 . 1.529(5) no
C18 C182 . 1.533(5) no
C18 C183 . 1.522(5) no
C21 C22 . 1.390(5) no
C21 C26 . 1.389(4) no
C22 C23 . 1.397(5) no
C23 C24 . 1.396(5) no
C23 C28 . 1.524(5) no
C24 O2 . 1.373(4) y
C24 C25 . 1.384(5) no
C25 C26 . 1.391(5) no
C26 C27 . 1.518(5) no
C28 C281 . 1.535(5) no
C28 C282 . 1.543(5) no
C28 C283 . 1.547(6) no
C31 C32 . 1.390(4) no
C31 C36 . 1.392(4) no
C32 C33 . 1.398(4) no
C33 C34 . 1.404(4) no
C33 C38 . 1.534(4) no
C34 O3 . 1.373(4) y
C34 C35 . 1.367(4) no
C35 C36 . 1.382(5) no
C36 C37 . 1.516(4) no
C38 C381 . 1.534(5) no
C38 C382 . 1.541(4) no
C38 C383 . 1.539(5) no

loop_
_geom_hbond_atom_site_label_D
_geom_hbond_atom_site_label_H
_geom_hbond_atom_site_label_A
_geom_hbond_site_symmetry_A
_geom_hbond_distance_DH
_geom_hbond_distance_HA
_geom_hbond_distance_DA
_geom_hbond_angle_DHA
_geom_hbond_publ_flag
O1 H1 N1 . 0.82 1.95 2.759(4) 170 y
O2 H2 N2 4_666 0.82 2.03 2.828(4) 165 y
O3 H3 O1 2_445 0.82 2.05 2.828(4) 158 y

loop_
_geom_torsion_atom_site_label_1
_geom_torsion_atom_site_label_2
_geom_torsion_atom_site_label_3
_geom_torsion_atom_site_label_4
_geom_torsion
_geom_torsion_publ_flag
C43 N1 C41 N2 57.0(4) no
C42 N1 C41 N2 -57.9(4) no
C44 N2 C41 N1 58.1(4) no
C45 N2 C41 N1 -57.1(4) no
C46 N3 C42 N1 58.4(5) no
C44 N3 C42 N1 -57.5(5) no
C43 N1 C42 N3 -57.9(4) no
C41 N1 C42 N3 57.9(5) no
C43 N4 C45 N2 -58.8(5) no
C46 N4 C45 N2 58.2(5) no
C44 N2 C45 N4 -57.4(4) no
C41 N2 C45 N4 58.1(5) no
C41 N1 C43 N4 -57.1(5) no
C42 N1 C43 N4 57.9(4) no
C45 N4 C43 N1 58.2(5) no
C46 N4 C43 N1 -59.1(5) no
C41 N2 C44 N3 -57.7(5) no
C45 N2 C44 N3 57.7(5) no
C42 N3 C44 N2 57.4(5) no
C46 N3 C44 N2 -58.3(5) no
C42 N3 C46 N4 -58.2(5) no
C44 N3 C46 N4 57.5(5) no
C45 N4 C46 N3 -58.2(5) no
C43 N4 C46 N3 58.8(5) no
C11 C1 C2 C3 -48.9(4) y
C21 C1 C2 C3 -176.8(3) y
C1 C2 C3 C31 -47.1(4) no
C1 C2 C3 C4 -172.9(3) y
C21 C1 C11 C12 84.1(4) no
C2 C1 C11 C12 -41.8(5) y
C2 C1 C21 C22 81.1(4) y
C2 C3 C31 C32 -49.7(5) y
C21 C1 C11 C16 -97.7(4) no
C2 C1 C11 C16 136.4(3) no
C16 C11 C12 C13 -0.2(6) no
C1 C11 C12 C13 178.0(3) no
C11 C12 C13 C14 1.2(5) no
C11 C12 C13 C18 -176.0(4) no
C12 C13 C14 C15 -1.7(5) no
C18 C13 C14 C15 175.5(4) no
C12 C13 C14 O1 -179.4(3) no
C18 C13 C14 O1 -2.2(5) no
O1 C14 C15 C16 178.9(3) no
C13 C14 C15 C16 1.2(6) no
C14 C15 C16 C11 0.0(6) no
C14 C15 C16 C17 -178.2(3) no
C12 C11 C16 C15 -0.5(5) no
C1 C11 C16 C15 -178.7(3) no
C12 C11 C16 C17 177.6(3) no
C1 C11 C16 C17 -0.6(5) no
C12 C13 C18 C181 115.0(4) no
C14 C13 C18 C181 -62.1(5) y
C12 C13 C18 C182 -4.3(5) no
C14 C13 C18 C182 178.7(4) y
C12 C13 C18 C183 -123.7(4) no
C14 C13 C18 C183 59.3(5) y
C11 C1 C21 C22 -46.6(5) no
C11 C1 C21 C26 136.5(3) no
C2 C1 C21 C26 -95.7(4) no
C26 C21 C22 C23 1.5(6) no
C1 C21 C22 C23 -175.5(3) no
C21 C22 C23 C24 -0.1(6) no
C21 C22 C23 C28 178.2(4) no
C22 C23 C24 O2 179.7(3) no
C28 C23 C24 O2 1.4(6) no
C22 C23 C24 C25 -1.4(5) no
C28 C23 C24 C25 -179.7(4) no
O2 C24 C25 C26 -179.6(3) no
C23 C24 C25 C26 1.5(6) no
C22 C21 C26 C25 -1.4(5) no
C1 C21 C26 C25 175.5(3) no
C22 C21 C26 C27 179.7(3) no
C1 C21 C26 C27 -3.4(5) no
C24 C25 C26 C21 0.0(5) no
C24 C25 C26 C27 178.9(4) no
C24 C23 C28 C281 -178.9(4) y
C22 C23 C28 C281 2.9(5) no
C24 C23 C28 C282 61.7(5) y
C22 C23 C28 C282 -116.5(4) no
C24 C23 C28 C283 -58.7(5) y
C22 C23 C28 C283 123.1(4) no
C4 C3 C31 C32 75.7(4) no
C4 C3 C31 C36 -105.2(4) no
C2 C3 C31 C36 129.5(3) no
C36 C31 C32 C33 -0.5(6) no
C3 C31 C32 C33 178.7(3) no
C31 C32 C33 C34 1.1(6) no
C31 C32 C33 C38 -178.4(4) no
C32 C33 C34 C35 -1.7(5) no
C38 C33 C34 C35 177.8(4) no
C32 C33 C34 O3 179.8(3) no
C38 C33 C34 O3 -0.8(6) no
O3 C34 C35 C36 -179.6(4) no
C33 C34 C35 C36 1.9(6) no
C34 C35 C36 C31 -1.2(6) no
C34 C35 C36 C37 179.2(4) no
C32 C31 C36 C35 0.5(5) no
C3 C31 C36 C35 -178.6(3) no
C32 C31 C36 C37 -179.9(3) no
C3 C31 C36 C37 0.9(5) no
C32 C33 C38 C381 -121.7(4) no
C34 C33 C38 C381 58.9(5) y
C32 C33 C38 C382 -2.5(5) no
C34 C33 C38 C382 178.1(4) y
C32 C33 C38 C383 116.6(4) no
C34 C33 C38 C383 -62.8(5) y
